data_1560286
loop_
_publ_author_name
'Gao, Ying'
'Duan, Fang-Fang'
'Liu, Lin'
'Peng, Xiao-Gang'
'Meng, Xiang-Gao'
'Ruan, Han-Li'

_publ_section_title
;
 Hypothemycin-Type Resorcylic Acid Lactones with Immunosuppressive
 Activities from a <i>Podospora</i> sp.
;
_journal_issue 2
_journal_name_full 'Journal of natural products'
_journal_page_first 483
_journal_page_last 494
_journal_paper_doi 10.1021/acs.jnatprod.0c01344
_journal_volume 84
_journal_year 2021
_chemical_absolute_configuration ad
_chemical_formula_moiety 'C19 H26 O6'
_chemical_formula_sum 'C19 H26 O6'
_chemical_formula_weight 350.40
_space_group_crystal_system orthorhombic
_space_group_IT_number 19
_space_group_name_Hall 'P 2ac 2ab'
_space_group_name_H-M_alt 'P 21 21 21'
_atom_sites_solution_hydrogens geom
_atom_sites_solution_primary dual
_audit_creation_date 2019-05-07
_audit_creation_method
;
Olex2 1.2
(compiled 2018.05.29 svn.r3508 for OlexSys, GUI svn.r5506)
;
_cell_angle_alpha 90
_cell_angle_beta 90
_cell_angle_gamma 90
_cell_formula_units_Z 8
_cell_length_a 5.51230(10)
_cell_length_b 16.2923(2)
_cell_length_c 39.6735(4)
_cell_measurement_reflns_used 19795
_cell_measurement_temperature 100(1)
_cell_measurement_theta_max 73.6140
_cell_measurement_theta_min 2.9270
_cell_volume 3563.00(9)
_computing_cell_refinement 'CrysAlisPro 1.171.39.28b (Rigaku OD, 2015)'
_computing_data_collection 'CrysAlisPro 1.171.39.28b (Rigaku OD, 2015)'
_computing_data_reduction 'CrysAlisPro 1.171.39.28b (Rigaku OD, 2015)'
_computing_molecular_graphics 'Olex2 (Dolomanov et al., 2009)'
_computing_publication_material 'Olex2 (Dolomanov et al., 2009)'
_computing_structure_refinement 'XL (Sheldrick, 2008)'
_computing_structure_solution 'ShelXT (Sheldrick, 2015)'
_diffrn_ambient_environment N~2~
_diffrn_ambient_temperature 100(1)
_diffrn_detector 'CCD plate'
_diffrn_measured_fraction_theta_full 0.999
_diffrn_measured_fraction_theta_max 0.992
_diffrn_measurement_details
;
List of Runs (angles in degrees, time in seconds):

  # Type    Start    End  Width  t~exp~   \w     \q     \k     \f   Frames
--------------------------------------------------------------------------
  1  \w    -32.00  18.00   0.50    1.20    --    0.00 -82.00  90.00  100
  2  \w    -22.00  29.00   0.50    1.20    --    0.00  57.00  60.00  102
  3  \w    -25.00   1.00   0.50    1.20    --    0.00 -82.00  60.00   52
  4  \w    -39.00   5.00   0.50    1.20    --    0.00 -77.00-120.00   88
  5  \w    -25.00  28.00   0.50    1.20    --    0.00  67.00 -73.93  106
  6  \w    -33.00  10.00   0.50    1.20    --    0.00 -82.00 -60.00   86
  7  \w     73.00  99.00   0.50    5.00    --   94.60 -82.00-180.00   52
  8  \w     13.00  38.00   0.50    5.00    --   94.60 -82.00-180.00   50
  9  \w     71.00 184.00   0.50    5.00    --   94.60  15.00-120.00  226
 10  \w     27.00 118.00   0.50    5.00    --   94.60 -61.00-150.00  182
 11  \w      5.00 117.00   0.50    5.00    --   94.60 -61.00   0.00  224
 12  \w     94.00 125.00   0.50    5.00    --   94.60 -82.00   0.00   62
 13  \w     16.00 118.00   0.50    5.00    --   94.60 -61.00  90.00  204
 14  \w     23.00 110.00   0.50    5.00    --   94.60 -45.00-150.00  174
 15  \w    151.00 176.00   0.50    5.00    --   94.60  15.00  90.00   50
 16  \w     51.00  77.00   0.50    5.00    --   94.60 -82.00   0.00   52
 17  \w     71.00  99.00   0.50    5.00    --   94.60 -82.00-120.00   56
 18  \w     88.00 126.00   0.50    5.00    --   94.60  15.00  90.00   76
 19  \w     12.00  37.00   0.50    5.00    --   94.60 -82.00-120.00   50
 20  \w    131.00 182.00   0.50    5.00    --   94.60  30.00 -60.00  102
 21  \w     97.00 123.00   0.50    5.00    --   94.60 -82.00  60.00   52
 22  \w     83.00 109.00   0.50    5.00    --   94.60 -82.00 150.00   52
 23  \w     75.00 101.00   0.50    5.00    --   94.60 -82.00  30.00   52
 24  \w     97.00 179.00   0.50    5.00    --   94.60  77.00 120.00  164
 25  \w     30.00 120.00   0.50    5.00    --   94.60 -82.00  90.00  180
 26  \w     45.00 123.00   0.50    5.00    --   94.60 -82.00 -45.38  156
;
_diffrn_measurement_device 'four-circle diffractometer'
_diffrn_measurement_device_type 'XtaLAB AFC12 (RINC): Kappa single'
_diffrn_measurement_method '\w scans'
_diffrn_orient_matrix_type 'CrysAlisPro convention (1999,Acta A55,543-557)'
_diffrn_orient_matrix_UB_11 0.0274394000
_diffrn_orient_matrix_UB_12 -0.0915375000
_diffrn_orient_matrix_UB_13 0.0089560000
_diffrn_orient_matrix_UB_21 -0.0452504000
_diffrn_orient_matrix_UB_22 -0.0230852000
_diffrn_orient_matrix_UB_23 -0.0371284000
_diffrn_orient_matrix_UB_31 0.2744241000
_diffrn_orient_matrix_UB_32 0.0053096000
_diffrn_orient_matrix_UB_33 -0.0070160000
_diffrn_radiation_monochromator graphite
_diffrn_radiation_probe x-ray
_diffrn_radiation_type CuK\a
_diffrn_radiation_wavelength 1.54184
_diffrn_reflns_av_R_equivalents 0.0365
_diffrn_reflns_av_unetI/netI 0.0259
_diffrn_reflns_Laue_measured_fraction_full 0.999
_diffrn_reflns_Laue_measured_fraction_max 0.992
_diffrn_reflns_limit_h_max 6
_diffrn_reflns_limit_h_min -3
_diffrn_reflns_limit_k_max 19
_diffrn_reflns_limit_k_min -20
_diffrn_reflns_limit_l_max 48
_diffrn_reflns_limit_l_min -48
_diffrn_reflns_number 38601
_diffrn_reflns_point_group_measured_fraction_full 0.999
_diffrn_reflns_point_group_measured_fraction_max 0.986
_diffrn_reflns_theta_full 67.684
_diffrn_reflns_theta_max 73.943
_diffrn_reflns_theta_min 2.932
_diffrn_source 'fine-focus sealed X-ray tube'
_diffrn_source_type 'Enhance (Cu) X-ray Source'
_exptl_absorpt_coefficient_mu 0.797
_exptl_absorpt_correction_T_max 1.00000
_exptl_absorpt_correction_T_min 0.86794
_exptl_absorpt_correction_type multi-scan
_exptl_absorpt_process_details
;
CrysAlisPro 1.171.39.28b (Rigaku Oxford Diffraction, 2015)
Empirical absorption correction using spherical harmonics,
 implemented in SCALE3 ABSPACK scaling algorithm.
;
_exptl_crystal_colour colourless
_exptl_crystal_colour_primary colourless
_exptl_crystal_density_diffrn 1.306
_exptl_crystal_description needle
_exptl_crystal_F_000 1504
_exptl_crystal_size_max 0.3
_exptl_crystal_size_mid 0.03
_exptl_crystal_size_min 0.02
_refine_diff_density_max 0.315
_refine_diff_density_min -0.180
_refine_diff_density_rms 0.044
_refine_ls_abs_structure_details
;
 Flack x determined using 2702 quotients [(I+)-(I-)]/[(I+)+(I-)]
 (Parsons, Flack and Wagner, Acta Cryst. B69 (2013) 249-259).
;
_refine_ls_abs_structure_Flack 0.06(5)
_refine_ls_extinction_method none
_refine_ls_goodness_of_fit_ref 1.064
_refine_ls_hydrogen_treatment constr
_refine_ls_matrix_type full
_refine_ls_number_parameters 461
_refine_ls_number_reflns 7111
_refine_ls_number_restraints 0
_refine_ls_restrained_S_all 1.064
_refine_ls_R_factor_all 0.0421
_refine_ls_R_factor_gt 0.0398
_refine_ls_shift/su_max 0.001
_refine_ls_shift/su_mean 0.000
_refine_ls_structure_factor_coef Fsqd
_refine_ls_weighting_details 'w=1/[\s^2^(Fo^2^)+(0.0532P)^2^+1.4380P] where P=(Fo^2^+2Fc^2^)/3'
_refine_ls_weighting_scheme calc
_refine_ls_wR_factor_gt 0.1040
_refine_ls_wR_factor_ref 0.1054
_reflns_Friedel_coverage 0.719
_reflns_Friedel_fraction_full 1.000
_reflns_Friedel_fraction_max 0.977
_reflns_number_gt 6779
_reflns_number_total 7111
_reflns_threshold_expression 'I > 2\s(I)'
_cod_data_source_file np0c01344_si_007.cif
_cod_data_source_block 20190429_tof26
_cod_depositor_comments 'Adding full bibliography for 1560283--1560291.cif.'
_cod_database_code 1560286
_shelx_shelxl_version_number 2014/7
_shelx_space_group_comment
;
The symmetry employed for this shelxl refinement is uniquely defined
by the following loop, which should always be used as a source of
symmetry information in preference to the above space-group names.
They are only intended as comments.
;
_shelx_estimated_absorpt_t_max 0.984
_shelx_estimated_absorpt_t_min 0.796
_reflns_odcompleteness_completeness 99.95
_reflns_odcompleteness_iscentric 1
_reflns_odcompleteness_theta 66.97
_olex2_refinement_description
;
1. Fixed Uiso
 At 1.2 times of:
  All C(H) groups, All C(H,H) groups
 At 1.5 times of:
  All C(H,H,H) groups, All O(H) groups
2.a Ternary CH refined with riding coordinates:
 C3(H3), C7(H7), C8(H8), C3A(H3AA), C7A(H7A), C8A(H8A)
2.b Secondary CH2 refined with riding coordinates:
 C4(H4A,H4B), C5(H5A,H5B), C6(H6A,H6B), C9(H9A,H9B), C10(H10A,H10B), C4A(H4AA,
 H4AB), C5A(H5AA,H5AB), C6A(H6AA,H6AB), C9A(H9AA,H9AB), C10A(H10C,H10D)
2.c Aromatic/amide H refined with riding coordinates:
 C11(H11), C12(H12), C14(H14), C16(H16), C11A(H11A), C12A(H12A), C14A(H14A),
 C16A(H16A)
2.d Idealised Me refined as rotating group:
 C19(H19A,H19B,H19C), C20(H20A,H20B,H20C), C19A(H19D,H19E,H19F), C20A(H20D,
 H20E,H20F)
2.e Idealised tetrahedral OH refined as rotating group:
 O3(H3A), O4(H4), O6(H6), O3A(H3AB), O4A(H4AC), O6A(H6AC)
;
_olex2_submission_special_instructions 'No special instructions were received'
_oxdiff_exptl_absorpt_empirical_details
;
Empirical correction (ABSPACK) includes:
- Absorption correction using spherical harmonics
- Frame scaling
;
_oxdiff_exptl_absorpt_empirical_full_max 1.346
_oxdiff_exptl_absorpt_empirical_full_min 0.521

loop_
_space_group_symop_operation_xyz
'x, y, z'
'-x+1/2, -y, z+1/2'
'-x, y+1/2, -z+1/2'
'x+1/2, -y+1/2, -z'

loop_
_atom_site_label
_atom_site_type_symbol
_atom_site_fract_x
_atom_site_fract_y
_atom_site_fract_z
_atom_site_U_iso_or_equiv
_atom_site_adp_type
_atom_site_occupancy
_atom_site_site_symmetry_order
_atom_site_calc_flag
_atom_site_refinement_flags_posn
_atom_site_refinement_flags_adp
_atom_site_refinement_flags_occupancy
_atom_site_disorder_assembly
_atom_site_disorder_group
C1 C 0.5578(5) 0.78736(16) 0.82182(6) 0.0239(5) Uani 1 1 d . . . . .
C3 C 0.8497(5) 0.69279(16) 0.79883(6) 0.0257(5) Uani 1 1 d . . . . .
H3 H 0.9501 0.7049 0.8192 0.031 Uiso 1 1 calc R . . . .
C4 C 1.0055(5) 0.70052(17) 0.76743(6) 0.0263(5) Uani 1 1 d . . . . .
H4A H 1.1292 0.6565 0.7676 0.032 Uiso 1 1 calc R . . . .
H4B H 1.0918 0.7538 0.7681 0.032 Uiso 1 1 calc R . . . .
C5 C 0.8613(5) 0.69510(16) 0.73462(6) 0.0226(5) Uani 1 1 d . . . . .
H5A H 0.8146 0.6372 0.7306 0.027 Uiso 1 1 calc R . . . .
H5B H 0.7105 0.7276 0.7369 0.027 Uiso 1 1 calc R . . . .
C6 C 1.0039(4) 0.72641(15) 0.70450(6) 0.0213(5) Uani 1 1 d . . . . .
H6A H 1.1573 0.6952 0.7027 0.026 Uiso 1 1 calc R . . . .
H6B H 1.0456 0.7848 0.7082 0.026 Uiso 1 1 calc R . . . .
C7 C 0.8629(4) 0.71826(16) 0.67162(6) 0.0218(5) Uani 1 1 d . . . . .
H7 H 0.8246 0.6587 0.6685 0.026 Uiso 1 1 calc R . . . .
C8 C 0.6250(4) 0.76509(16) 0.66942(6) 0.0221(5) Uani 1 1 d . . . . .
H8 H 0.5250 0.7519 0.6897 0.027 Uiso 1 1 calc R . . . .
C9 C 0.6396(5) 0.85853(16) 0.66561(6) 0.0248(5) Uani 1 1 d . . . . .
H9A H 0.4857 0.8777 0.6554 0.030 Uiso 1 1 calc R . . . .
H9B H 0.7710 0.8712 0.6494 0.030 Uiso 1 1 calc R . . . .
C10 C 0.6847(5) 0.90894(15) 0.69781(6) 0.0240(5) Uani 1 1 d . . . . .
H10A H 0.8398 0.8907 0.7079 0.029 Uiso 1 1 calc R . . . .
H10B H 0.7041 0.9673 0.6914 0.029 Uiso 1 1 calc R . . . .
C11 C 0.4904(5) 0.90332(14) 0.72416(6) 0.0226(5) Uani 1 1 d . . . . .
H11 H 0.3264 0.9092 0.7172 0.027 Uiso 1 1 calc R . . . .
C12 C 0.5348(5) 0.89048(14) 0.75691(6) 0.0218(5) Uani 1 1 d . . . . .
H12 H 0.6961 0.8764 0.7630 0.026 Uiso 1 1 calc R . . . .
C13 C 0.3542(5) 0.89629(15) 0.78447(6) 0.0225(5) Uani 1 1 d . . . . .
C14 C 0.1687(5) 0.95277(15) 0.78122(6) 0.0241(5) Uani 1 1 d . . . . .
H14 H 0.1526 0.9825 0.7607 0.029 Uiso 1 1 calc R . . . .
C15 C 0.0037(5) 0.96729(15) 0.80744(6) 0.0258(5) Uani 1 1 d . . . . .
C16 C 0.0241(5) 0.92546(16) 0.83764(6) 0.0278(5) Uani 1 1 d . . . . .
H16 H -0.0868 0.9356 0.8555 0.033 Uiso 1 1 calc R . . . .
C17 C 0.2092(5) 0.86834(17) 0.84146(6) 0.0277(6) Uani 1 1 d . . . . .
C18 C 0.3754(5) 0.85145(15) 0.81531(6) 0.0232(5) Uani 1 1 d . . . . .
C19 C 0.7253(6) 0.61029(17) 0.80313(7) 0.0327(6) Uani 1 1 d . . . . .
H19A H 0.6216 0.5995 0.7836 0.049 Uiso 1 1 calc GR . . . .
H19B H 0.6259 0.6111 0.8236 0.049 Uiso 1 1 calc GR . . . .
H19C H 0.8481 0.5670 0.8050 0.049 Uiso 1 1 calc GR . . . .
C20 C -0.3260(5) 1.04730(17) 0.82831(7) 0.0329(6) Uani 1 1 d . . . . .
H20A H -0.4381 1.0902 0.8208 0.049 Uiso 1 1 calc GR . . . .
H20B H -0.2297 1.0677 0.8473 0.049 Uiso 1 1 calc GR . . . .
H20C H -0.4186 0.9990 0.8354 0.049 Uiso 1 1 calc GR . . . .
O1 O 0.6040(4) 0.76141(12) 0.85026(4) 0.0318(4) Uani 1 1 d . . . . .
O2 O 0.6653(4) 0.75690(11) 0.79467(4) 0.0257(4) Uani 1 1 d . . . . .
O3 O 1.0188(3) 0.74225(12) 0.64438(4) 0.0247(4) Uani 1 1 d . . . . .
H3A H 0.9737 0.7190 0.6266 0.037 Uiso 1 1 calc GR . . . .
O4 O 0.5068(3) 0.73190(12) 0.64009(4) 0.0267(4) Uani 1 1 d . . . . .
H4 H 0.3560 0.7374 0.6420 0.040 Uiso 1 1 calc GR . . . .
O5 O -0.1674(4) 1.02529(12) 0.80109(5) 0.0301(4) Uani 1 1 d . . . . .
O6 O 0.2161(4) 0.82945(13) 0.87171(5) 0.0342(5) Uani 1 1 d . . . . .
H6 H 0.3380 0.7985 0.8725 0.051 Uiso 1 1 calc GR . . . .
C1A C -0.0691(5) 0.50666(17) 0.91778(7) 0.0302(6) Uani 1 1 d . . . . .
C3A C -0.3542(6) 0.40365(18) 0.93576(7) 0.0325(6) Uani 1 1 d . . . . .
H3AA H -0.4632 0.4203 0.9168 0.039 Uiso 1 1 calc R . . . .
C4A C -0.5019(5) 0.39604(18) 0.96827(7) 0.0316(6) Uani 1 1 d . . . . .
H4AA H -0.6284 0.3535 0.9652 0.038 Uiso 1 1 calc R . . . .
H4AB H -0.5844 0.4489 0.9728 0.038 Uiso 1 1 calc R . . . .
C5A C -0.3435(5) 0.37327(18) 0.99861(6) 0.0296(6) Uani 1 1 d . . . . .
H5AA H -0.2919 0.3153 0.9964 0.035 Uiso 1 1 calc R . . . .
H5AB H -0.1958 0.4078 0.9984 0.035 Uiso 1 1 calc R . . . .
C6A C -0.4719(5) 0.38418(17) 1.03242(7) 0.0282(6) Uani 1 1 d . . . . .
H6AA H -0.5287 0.4416 1.0344 0.034 Uiso 1 1 calc R . . . .
H6AB H -0.6161 0.3480 1.0331 0.034 Uiso 1 1 calc R . . . .
C7A C -0.3078(5) 0.36415(18) 1.06225(6) 0.0281(5) Uani 1 1 d . . . . .
H7A H -0.2497 0.3065 1.0590 0.034 Uiso 1 1 calc R . . . .
C8A C -0.0830(5) 0.41789(17) 1.06612(6) 0.0256(5) Uani 1 1 d . . . . .
H8A H 0.0026 0.4184 1.0439 0.031 Uiso 1 1 calc R . . . .
C9A C -0.1222(5) 0.50763(18) 1.07675(6) 0.0309(6) Uani 1 1 d . . . . .
H9AA H -0.2565 0.5091 1.0933 0.037 Uiso 1 1 calc R . . . .
H9AB H 0.0260 0.5266 1.0885 0.037 Uiso 1 1 calc R . . . .
C10A C -0.1804(6) 0.56927(17) 1.04867(6) 0.0294(6) Uani 1 1 d . . . . .
H10C H -0.3362 0.5533 1.0381 0.035 Uiso 1 1 calc R . . . .
H10D H -0.2035 0.6240 1.0590 0.035 Uiso 1 1 calc R . . . .
C11A C 0.0075(5) 0.57646(16) 1.02153(6) 0.0271(5) Uani 1 1 d . . . . .
H11A H 0.1734 0.5766 1.0280 0.033 Uiso 1 1 calc R . . . .
C12A C -0.0453(5) 0.58272(16) 0.98867(6) 0.0259(5) Uani 1 1 d . . . . .
H12A H -0.2096 0.5747 0.9822 0.031 Uiso 1 1 calc R . . . .
C13A C 0.1304(5) 0.60097(16) 0.96172(6) 0.0261(5) Uani 1 1 d . . . . .
C14A C 0.3129(5) 0.65687(16) 0.96864(6) 0.0256(5) Uani 1 1 d . . . . .
H14A H 0.3244 0.6797 0.9906 0.031 Uiso 1 1 calc R . . . .
C15A C 0.4810(5) 0.68047(16) 0.94397(7) 0.0272(5) Uani 1 1 d . . . . .
C16A C 0.4622(5) 0.64989(17) 0.91138(6) 0.0297(6) Uani 1 1 d . . . . .
H16A H 0.5767 0.6655 0.8947 0.036 Uiso 1 1 calc R . . . .
C17A C 0.2751(5) 0.59650(17) 0.90349(7) 0.0292(6) Uani 1 1 d . . . . .
C18A C 0.1092(5) 0.56874(17) 0.92820(6) 0.0279(6) Uani 1 1 d . . . . .
C19A C -0.2172(6) 0.3274(2) 0.92614(8) 0.0391(7) Uani 1 1 d . . . . .
H19D H -0.1044 0.3128 0.9443 0.059 Uiso 1 1 calc GR . . . .
H19E H -0.1261 0.3374 0.9053 0.059 Uiso 1 1 calc GR . . . .
H19F H -0.3319 0.2823 0.9226 0.059 Uiso 1 1 calc GR . . . .
C20A C 0.8119(5) 0.76753(18) 0.92902(7) 0.0308(6) Uani 1 1 d . . . . .
H20D H 0.7183 0.7998 0.9127 0.046 Uiso 1 1 calc GR . . . .
H20E H 0.8939 0.7224 0.9173 0.046 Uiso 1 1 calc GR . . . .
H20F H 0.9330 0.8028 0.9399 0.046 Uiso 1 1 calc GR . . . .
O1A O -0.1090(4) 0.48814(13) 0.88818(5) 0.0389(5) Uani 1 1 d . . . . .
O2A O -0.1847(4) 0.46987(12) 0.94318(4) 0.0311(4) Uani 1 1 d . . . . .
O3A O -0.4378(3) 0.36617(15) 1.09355(5) 0.0335(5) Uani 1 1 d . . . . .
H3AB H -0.5862 0.3734 1.0897 0.050 Uiso 1 1 calc GR . . . .
O4A O 0.0761(3) 0.37977(14) 1.09012(5) 0.0333(5) Uani 1 1 d . . . . .
H4AC H -0.0064 0.3586 1.1057 0.050 Uiso 1 1 calc GR . . . .
O5A O 0.6521(4) 0.73479(12) 0.95407(5) 0.0309(4) Uani 1 1 d . . . . .
O6A O 0.2639(4) 0.57144(14) 0.87099(5) 0.0371(5) Uani 1 1 d . . . . .
H6AC H 0.1333 0.5461 0.8678 0.056 Uiso 1 1 calc GR . . . .

loop_
_atom_site_aniso_label
_atom_site_aniso_U_11
_atom_site_aniso_U_22
_atom_site_aniso_U_33
_atom_site_aniso_U_23
_atom_site_aniso_U_13
_atom_site_aniso_U_12
C1 0.0305(13) 0.0239(12) 0.0172(11) -0.0014(9) 0.0016(10) -0.0039(10)
C3 0.0323(13) 0.0255(12) 0.0193(11) 0.0023(9) -0.0025(10) 0.0032(11)
C4 0.0275(12) 0.0294(13) 0.0220(12) 0.0004(10) -0.0026(10) 0.0026(11)
C5 0.0238(12) 0.0247(12) 0.0193(11) 0.0007(9) 0.0006(10) -0.0015(10)
C6 0.0202(11) 0.0235(11) 0.0202(11) -0.0003(9) 0.0004(9) -0.0019(10)
C7 0.0212(11) 0.0267(12) 0.0174(11) -0.0020(9) 0.0038(9) -0.0018(10)
C8 0.0212(11) 0.0299(13) 0.0152(10) -0.0032(9) 0.0013(9) -0.0020(10)
C9 0.0290(13) 0.0277(13) 0.0178(11) 0.0019(10) 0.0033(10) 0.0028(11)
C10 0.0289(13) 0.0213(12) 0.0218(12) 0.0009(9) 0.0045(10) -0.0006(10)
C11 0.0260(12) 0.0201(11) 0.0217(12) -0.0003(9) 0.0017(10) 0.0001(10)
C12 0.0257(12) 0.0189(11) 0.0209(11) -0.0019(9) 0.0031(10) 0.0001(10)
C13 0.0270(12) 0.0215(11) 0.0191(11) -0.0039(9) 0.0005(10) -0.0048(10)
C14 0.0288(13) 0.0225(12) 0.0211(11) -0.0032(9) 0.0030(10) -0.0018(10)
C15 0.0264(12) 0.0227(12) 0.0283(12) -0.0079(10) 0.0045(11) -0.0025(10)
C16 0.0327(13) 0.0292(13) 0.0215(12) -0.0077(10) 0.0086(11) -0.0060(11)
C17 0.0356(14) 0.0284(13) 0.0192(11) -0.0044(10) 0.0027(10) -0.0073(11)
C18 0.0291(13) 0.0222(12) 0.0181(11) -0.0025(9) 0.0014(9) -0.0056(10)
C19 0.0459(16) 0.0268(14) 0.0254(13) 0.0018(11) 0.0037(12) 0.0009(12)
C20 0.0304(14) 0.0285(14) 0.0398(15) -0.0125(12) 0.0124(12) -0.0023(12)
O1 0.0427(11) 0.0348(10) 0.0180(8) 0.0043(7) 0.0007(8) 0.0010(9)
O2 0.0348(9) 0.0252(9) 0.0172(8) -0.0005(7) 0.0008(7) 0.0048(8)
O3 0.0213(8) 0.0362(10) 0.0167(8) -0.0029(7) 0.0050(7) -0.0019(8)
O4 0.0210(8) 0.0384(10) 0.0207(8) -0.0084(7) -0.0025(7) -0.0003(8)
O5 0.0304(9) 0.0273(9) 0.0326(10) -0.0060(8) 0.0081(8) 0.0029(8)
O6 0.0455(12) 0.0387(11) 0.0184(8) 0.0021(8) 0.0076(8) -0.0006(9)
C1A 0.0378(15) 0.0296(14) 0.0231(12) -0.0003(10) 0.0026(11) 0.0006(11)
C3A 0.0388(15) 0.0347(15) 0.0240(13) -0.0010(11) -0.0005(12) -0.0071(13)
C4A 0.0313(13) 0.0378(15) 0.0256(13) 0.0004(11) 0.0001(11) -0.0020(12)
C5A 0.0292(13) 0.0345(14) 0.0250(13) 0.0027(11) 0.0009(11) 0.0004(11)
C6A 0.0249(13) 0.0343(14) 0.0253(13) 0.0011(10) 0.0002(10) 0.0016(11)
C7A 0.0267(13) 0.0326(14) 0.0249(12) 0.0061(11) 0.0025(10) 0.0016(11)
C8A 0.0235(12) 0.0323(13) 0.0210(12) 0.0075(10) -0.0001(10) 0.0017(10)
C9A 0.0354(15) 0.0348(15) 0.0225(12) 0.0016(11) 0.0040(11) 0.0007(12)
C10A 0.0363(15) 0.0285(14) 0.0234(12) 0.0007(10) 0.0019(11) 0.0027(12)
C11A 0.0324(13) 0.0259(12) 0.0230(12) 0.0003(10) 0.0003(11) 0.0011(11)
C12A 0.0315(13) 0.0231(12) 0.0232(12) -0.0012(9) 0.0000(10) 0.0026(10)
C13A 0.0345(14) 0.0236(12) 0.0201(12) 0.0025(9) -0.0002(11) 0.0039(11)
C14A 0.0335(13) 0.0259(13) 0.0174(11) 0.0013(9) 0.0005(10) 0.0022(11)
C15A 0.0325(14) 0.0235(12) 0.0256(12) 0.0023(10) 0.0010(11) 0.0018(11)
C16A 0.0382(15) 0.0295(14) 0.0214(12) 0.0028(10) 0.0048(11) 0.0003(12)
C17A 0.0406(15) 0.0272(13) 0.0197(12) -0.0012(10) 0.0047(11) 0.0002(11)
C18A 0.0366(15) 0.0270(13) 0.0202(12) 0.0008(10) 0.0008(11) 0.0011(11)
C19A 0.0497(19) 0.0363(16) 0.0314(14) -0.0088(12) 0.0093(13) -0.0093(14)
C20A 0.0344(14) 0.0293(14) 0.0287(13) 0.0025(11) 0.0042(11) -0.0042(12)
O1A 0.0516(13) 0.0440(12) 0.0211(9) -0.0032(8) -0.0006(9) -0.0099(10)
O2A 0.0424(11) 0.0306(10) 0.0203(8) -0.0010(7) 0.0027(8) -0.0052(9)
O3A 0.0241(9) 0.0537(13) 0.0228(9) 0.0102(9) 0.0008(7) -0.0015(9)
O4A 0.0244(9) 0.0456(12) 0.0298(10) 0.0169(9) -0.0013(8) 0.0015(8)
O5A 0.0356(10) 0.0314(10) 0.0258(9) 0.0018(8) 0.0020(8) -0.0027(9)
O6A 0.0506(13) 0.0437(12) 0.0170(9) -0.0079(8) 0.0066(8) -0.0128(10)

loop_
_atom_type_symbol
_atom_type_description
_atom_type_scat_dispersion_real
_atom_type_scat_dispersion_imag
_atom_type_scat_source
C C 0.0181 0.0091 'International Tables Vol C Tables 4.2.6.8 and 6.1.1.4'
H H 0.0000 0.0000 'International Tables Vol C Tables 4.2.6.8 and 6.1.1.4'
O O 0.0492 0.0322 'International Tables Vol C Tables 4.2.6.8 and 6.1.1.4'

loop_
_geom_angle_atom_site_label_1
_geom_angle_atom_site_label_2
_geom_angle_atom_site_label_3
_geom_angle
_geom_angle_site_symmetry_1
_geom_angle_site_symmetry_3
_geom_angle_publ_flag
O1 C1 C18 123.0(2) . . ?
O1 C1 O2 121.6(2) . . ?
O2 C1 C18 115.4(2) . . ?
C4 C3 H3 109.5 . . ?
C19 C3 H3 109.5 . . ?
C19 C3 C4 114.9(2) . . ?
O2 C3 H3 109.5 . . ?
O2 C3 C4 103.91(19) . . ?
O2 C3 C19 109.3(2) . . ?
C3 C4 H4A 108.9 . . ?
C3 C4 H4B 108.9 . . ?
C3 C4 C5 113.6(2) . . ?
H4A C4 H4B 107.7 . . ?
C5 C4 H4A 108.9 . . ?
C5 C4 H4B 108.9 . . ?
C4 C5 H5A 109.1 . . ?
C4 C5 H5B 109.1 . . ?
H5A C5 H5B 107.8 . . ?
C6 C5 C4 112.4(2) . . ?
C6 C5 H5A 109.1 . . ?
C6 C5 H5B 109.1 . . ?
C5 C6 H6A 109.1 . . ?
C5 C6 H6B 109.1 . . ?
C5 C6 C7 112.4(2) . . ?
H6A C6 H6B 107.9 . . ?
C7 C6 H6A 109.1 . . ?
C7 C6 H6B 109.1 . . ?
C6 C7 H7 107.3 . . ?
C8 C7 C6 116.4(2) . . ?
C8 C7 H7 107.3 . . ?
O3 C7 C6 108.37(19) . . ?
O3 C7 H7 107.3 . . ?
O3 C7 C8 109.71(19) . . ?
C7 C8 H8 108.8 . . ?
C7 C8 C9 117.3(2) . . ?
C9 C8 H8 108.8 . . ?
O4 C8 C7 104.37(19) . . ?
O4 C8 H8 108.8 . . ?
O4 C8 C9 108.5(2) . . ?
C8 C9 H9A 108.0 . . ?
C8 C9 H9B 108.0 . . ?
C8 C9 C10 117.2(2) . . ?
H9A C9 H9B 107.2 . . ?
C10 C9 H9A 108.0 . . ?
C10 C9 H9B 108.0 . . ?
C9 C10 H10A 108.4 . . ?
C9 C10 H10B 108.4 . . ?
H10A C10 H10B 107.5 . . ?
C11 C10 C9 115.5(2) . . ?
C11 C10 H10A 108.4 . . ?
C11 C10 H10B 108.4 . . ?
C10 C11 H11 118.1 . . ?
C12 C11 C10 123.8(2) . . ?
C12 C11 H11 118.1 . . ?
C11 C12 H12 117.1 . . ?
C11 C12 C13 125.7(2) . . ?
C13 C12 H12 117.1 . . ?
C14 C13 C12 118.1(2) . . ?
C14 C13 C18 118.7(2) . . ?
C18 C13 C12 123.0(2) . . ?
C13 C14 H14 119.2 . . ?
C13 C14 C15 121.6(2) . . ?
C15 C14 H14 119.2 . . ?
C16 C15 C14 120.5(2) . . ?
O5 C15 C14 115.5(2) . . ?
O5 C15 C16 124.0(2) . . ?
C15 C16 H16 120.5 . . ?
C15 C16 C17 119.0(2) . . ?
C17 C16 H16 120.5 . . ?
C16 C17 C18 121.8(2) . . ?
O6 C17 C16 115.5(2) . . ?
O6 C17 C18 122.7(3) . . ?
C13 C18 C1 124.6(2) . . ?
C17 C18 C1 116.9(2) . . ?
C17 C18 C13 118.5(2) . . ?
C3 C19 H19A 109.5 . . ?
C3 C19 H19B 109.5 . . ?
C3 C19 H19C 109.5 . . ?
H19A C19 H19B 109.5 . . ?
H19A C19 H19C 109.5 . . ?
H19B C19 H19C 109.5 . . ?
H20A C20 H20B 109.5 . . ?
H20A C20 H20C 109.5 . . ?
H20B C20 H20C 109.5 . . ?
O5 C20 H20A 109.5 . . ?
O5 C20 H20B 109.5 . . ?
O5 C20 H20C 109.5 . . ?
C1 O2 C3 119.00(19) . . ?
C7 O3 H3A 109.5 . . ?
C8 O4 H4 109.5 . . ?
C15 O5 C20 117.2(2) . . ?
C17 O6 H6 109.5 . . ?
O1A C1A C18A 123.8(3) . . ?
O1A C1A O2A 121.6(3) . . ?
O2A C1A C18A 114.6(2) . . ?
C4A C3A H3AA 109.6 . . ?
C19A C3A H3AA 109.6 . . ?
C19A C3A C4A 114.5(2) . . ?
O2A C3A H3AA 109.6 . . ?
O2A C3A C4A 103.4(2) . . ?
O2A C3A C19A 110.0(2) . . ?
C3A C4A H4AA 109.2 . . ?
C3A C4A H4AB 109.2 . . ?
C3A C4A C5A 112.2(2) . . ?
H4AA C4A H4AB 107.9 . . ?
C5A C4A H4AA 109.2 . . ?
C5A C4A H4AB 109.2 . . ?
C4A C5A H5AA 108.9 . . ?
C4A C5A H5AB 108.9 . . ?
H5AA C5A H5AB 107.7 . . ?
C6A C5A C4A 113.4(2) . . ?
C6A C5A H5AA 108.9 . . ?
C6A C5A H5AB 108.9 . . ?
C5A C6A H6AA 109.1 . . ?
C5A C6A H6AB 109.1 . . ?
H6AA C6A H6AB 107.8 . . ?
C7A C6A C5A 112.5(2) . . ?
C7A C6A H6AA 109.1 . . ?
C7A C6A H6AB 109.1 . . ?
C6A C7A H7A 107.0 . . ?
C6A C7A C8A 115.9(2) . . ?
C8A C7A H7A 107.0 . . ?
O3A C7A C6A 111.8(2) . . ?
O3A C7A H7A 107.0 . . ?
O3A C7A C8A 107.8(2) . . ?
C7A C8A H8A 107.5 . . ?
C7A C8A C9A 117.4(2) . . ?
C9A C8A H8A 107.5 . . ?
O4A C8A C7A 108.3(2) . . ?
O4A C8A H8A 107.5 . . ?
O4A C8A C9A 108.4(2) . . ?
C8A C9A H9AA 108.1 . . ?
C8A C9A H9AB 108.1 . . ?
H9AA C9A H9AB 107.3 . . ?
C10A C9A C8A 116.9(2) . . ?
C10A C9A H9AA 108.1 . . ?
C10A C9A H9AB 108.1 . . ?
C9A C10A H10C 108.4 . . ?
C9A C10A H10D 108.4 . . ?
H10C C10A H10D 107.5 . . ?
C11A C10A C9A 115.4(2) . . ?
C11A C10A H10C 108.4 . . ?
C11A C10A H10D 108.4 . . ?
C10A C11A H11A 118.1 . . ?
C12A C11A C10A 123.7(3) . . ?
C12A C11A H11A 118.1 . . ?
C11A C12A H12A 117.3 . . ?
C11A C12A C13A 125.4(3) . . ?
C13A C12A H12A 117.3 . . ?
C14A C13A C12A 117.8(2) . . ?
C14A C13A C18A 118.9(2) . . ?
C18A C13A C12A 123.1(3) . . ?
C13A C14A H14A 119.3 . . ?
C13A C14A C15A 121.5(2) . . ?
C15A C14A H14A 119.3 . . ?
C16A C15A C14A 120.1(3) . . ?
O5A C15A C14A 115.7(2) . . ?
O5A C15A C16A 124.2(2) . . ?
C15A C16A H16A 120.3 . . ?
C17A C16A C15A 119.4(3) . . ?
C17A C16A H16A 120.3 . . ?
C16A C17A C18A 121.7(2) . . ?
O6A C17A C16A 116.0(2) . . ?
O6A C17A C18A 122.3(3) . . ?
C13A C18A C1A 124.6(2) . . ?
C17A C18A C1A 117.2(2) . . ?
C17A C18A C13A 118.2(3) . . ?
C3A C19A H19D 109.5 . . ?
C3A C19A H19E 109.5 . . ?
C3A C19A H19F 109.5 . . ?
H19D C19A H19E 109.5 . . ?
H19D C19A H19F 109.5 . . ?
H19E C19A H19F 109.5 . . ?
H20D C20A H20E 109.5 . . ?
H20D C20A H20F 109.5 . . ?
H20E C20A H20F 109.5 . . ?
O5A C20A H20D 109.5 . . ?
O5A C20A H20E 109.5 . . ?
O5A C20A H20F 109.5 . . ?
C1A O2A C3A 119.1(2) . . ?
C7A O3A H3AB 109.5 . . ?
C8A O4A H4AC 109.5 . . ?
C15A O5A C20A 117.8(2) . . ?
C17A O6A H6AC 109.5 . . ?

loop_
_geom_bond_atom_site_label_1
_geom_bond_atom_site_label_2
_geom_bond_distance
_geom_bond_site_symmetry_2
_geom_bond_publ_flag
C1 C18 1.472(4) . ?
C1 O1 1.232(3) . ?
C1 O2 1.326(3) . ?
C3 H3 1.0000 . ?
C3 C4 1.519(4) . ?
C3 C19 1.518(4) . ?
C3 O2 1.467(3) . ?
C4 H4A 0.9900 . ?
C4 H4B 0.9900 . ?
C4 C5 1.528(3) . ?
C5 H5A 0.9900 . ?
C5 H5B 0.9900 . ?
C5 C6 1.519(3) . ?
C6 H6A 0.9900 . ?
C6 H6B 0.9900 . ?
C6 C7 1.524(3) . ?
C7 H7 1.0000 . ?
C7 C8 1.519(3) . ?
C7 O3 1.435(3) . ?
C8 H8 1.0000 . ?
C8 C9 1.532(4) . ?
C8 O4 1.439(3) . ?
C9 H9A 0.9900 . ?
C9 H9B 0.9900 . ?
C9 C10 1.539(3) . ?
C10 H10A 0.9900 . ?
C10 H10B 0.9900 . ?
C10 C11 1.499(3) . ?
C11 H11 0.9500 . ?
C11 C12 1.339(3) . ?
C12 H12 0.9500 . ?
C12 C13 1.482(3) . ?
C13 C14 1.382(4) . ?
C13 C18 1.430(3) . ?
C14 H14 0.9500 . ?
C14 C15 1.402(4) . ?
C15 C16 1.383(4) . ?
C15 O5 1.359(3) . ?
C16 H16 0.9500 . ?
C16 C17 1.389(4) . ?
C17 C18 1.411(4) . ?
C17 O6 1.358(3) . ?
C19 H19A 0.9800 . ?
C19 H19B 0.9800 . ?
C19 H19C 0.9800 . ?
C20 H20A 0.9800 . ?
C20 H20B 0.9800 . ?
C20 H20C 0.9800 . ?
C20 O5 1.435(3) . ?
O3 H3A 0.8400 . ?
O4 H4 0.8400 . ?
O6 H6 0.8400 . ?
C1A C18A 1.470(4) . ?
C1A O1A 1.233(3) . ?
C1A O2A 1.334(3) . ?
C3A H3AA 1.0000 . ?
C3A C4A 1.530(4) . ?
C3A C19A 1.503(4) . ?
C3A O2A 1.457(3) . ?
C4A H4AA 0.9900 . ?
C4A H4AB 0.9900 . ?
C4A C5A 1.533(4) . ?
C5A H5AA 0.9900 . ?
C5A H5AB 0.9900 . ?
C5A C6A 1.527(4) . ?
C6A H6AA 0.9900 . ?
C6A H6AB 0.9900 . ?
C6A C7A 1.525(4) . ?
C7A H7A 1.0000 . ?
C7A C8A 1.525(4) . ?
C7A O3A 1.434(3) . ?
C8A H8A 1.0000 . ?
C8A C9A 1.537(4) . ?
C8A O4A 1.436(3) . ?
C9A H9AA 0.9900 . ?
C9A H9AB 0.9900 . ?
C9A C10A 1.534(4) . ?
C10A H10C 0.9900 . ?
C10A H10D 0.9900 . ?
C10A C11A 1.498(4) . ?
C11A H11A 0.9500 . ?
C11A C12A 1.339(4) . ?
C12A H12A 0.9500 . ?
C12A C13A 1.473(4) . ?
C13A C14A 1.384(4) . ?
C13A C18A 1.434(4) . ?
C14A H14A 0.9500 . ?
C14A C15A 1.402(4) . ?
C15A C16A 1.389(4) . ?
C15A O5A 1.354(3) . ?
C16A H16A 0.9500 . ?
C16A C17A 1.385(4) . ?
C17A C18A 1.415(4) . ?
C17A O6A 1.354(3) . ?
C19A H19D 0.9800 . ?
C19A H19E 0.9800 . ?
C19A H19F 0.9800 . ?
C20A H20D 0.9800 . ?
C20A H20E 0.9800 . ?
C20A H20F 0.9800 . ?
C20A O5A 1.431(3) . ?
O3A H3AB 0.8400 . ?
O4A H4AC 0.8400 . ?
O6A H6AC 0.8400 . ?

loop_
_geom_hbond_atom_site_label_D
_geom_hbond_atom_site_label_H
_geom_hbond_atom_site_label_A
_geom_hbond_distance_DH
_geom_hbond_distance_HA
_geom_hbond_distance_DA
_geom_hbond_angle_DHA
_geom_hbond_site_symmetry_A
O3 H3A O3A 0.84 1.92 2.718(3) 158.8 2_564
O4 H4 O3 0.84 1.86 2.701(3) 175.6 1_455
O6 H6 O1 0.84 1.81 2.554(3) 146.0 .
O3A H3AB O4A 0.84 1.86 2.692(3) 168.1 1_455
O4A H4AC O4 0.84 2.01 2.729(3) 143.2 2_565
O6A H6AC O1A 0.84 1.82 2.555(3) 144.5 .

loop_
_geom_torsion_atom_site_label_1
_geom_torsion_atom_site_label_2
_geom_torsion_atom_site_label_3
_geom_torsion_atom_site_label_4
_geom_torsion
_geom_torsion_site_symmetry_1
_geom_torsion_site_symmetry_2
_geom_torsion_site_symmetry_3
_geom_torsion_site_symmetry_4
_geom_torsion_publ_flag
C3 C4 C5 C6 163.8(2) . . . . ?
C4 C3 O2 C1 -155.4(2) . . . . ?
C4 C5 C6 C7 178.1(2) . . . . ?
C5 C6 C7 C8 60.9(3) . . . . ?
C5 C6 C7 O3 -174.9(2) . . . . ?
C6 C7 C8 C9 73.0(3) . . . . ?
C6 C7 C8 O4 -167.0(2) . . . . ?
C7 C8 C9 C10 -80.6(3) . . . . ?
C8 C9 C10 C11 -63.1(3) . . . . ?
C9 C10 C11 C12 133.1(3) . . . . ?
C10 C11 C12 C13 170.6(2) . . . . ?
C11 C12 C13 C14 -32.4(4) . . . . ?
C11 C12 C13 C18 153.2(3) . . . . ?
C12 C13 C14 C15 -174.1(2) . . . . ?
C12 C13 C18 C1 -8.0(4) . . . . ?
C12 C13 C18 C17 172.8(2) . . . . ?
C13 C14 C15 C16 0.6(4) . . . . ?
C13 C14 C15 O5 179.0(2) . . . . ?
C14 C13 C18 C1 177.6(2) . . . . ?
C14 C13 C18 C17 -1.5(4) . . . . ?
C14 C15 C16 C17 -0.6(4) . . . . ?
C14 C15 O5 C20 -174.5(2) . . . . ?
C15 C16 C17 C18 -0.5(4) . . . . ?
C15 C16 C17 O6 -179.6(2) . . . . ?
C16 C15 O5 C20 3.9(4) . . . . ?
C16 C17 C18 C1 -177.6(2) . . . . ?
C16 C17 C18 C13 1.6(4) . . . . ?
C18 C1 O2 C3 180.0(2) . . . . ?
C18 C13 C14 C15 0.5(4) . . . . ?
C19 C3 C4 C5 64.4(3) . . . . ?
C19 C3 O2 C1 81.5(3) . . . . ?
O1 C1 C18 C13 165.1(3) . . . . ?
O1 C1 C18 C17 -15.8(4) . . . . ?
O1 C1 O2 C3 -2.1(4) . . . . ?
O2 C1 C18 C13 -17.1(4) . . . . ?
O2 C1 C18 C17 162.1(2) . . . . ?
O2 C3 C4 C5 -54.9(3) . . . . ?
O3 C7 C8 C9 -50.6(3) . . . . ?
O3 C7 C8 O4 69.5(2) . . . . ?
O4 C8 C9 C10 161.5(2) . . . . ?
O5 C15 C16 C17 -178.9(2) . . . . ?
O6 C17 C18 C1 1.3(4) . . . . ?
O6 C17 C18 C13 -179.5(2) . . . . ?
C3A C4A C5A C6A 166.8(2) . . . . ?
C4A C3A O2A C1A -163.4(2) . . . . ?
C4A C5A C6A C7A -177.9(2) . . . . ?
C5A C6A C7A C8A 62.1(3) . . . . ?
C5A C6A C7A O3A -173.8(2) . . . . ?
C6A C7A C8A C9A 69.9(3) . . . . ?
C6A C7A C8A O4A -167.0(2) . . . . ?
C7A C8A C9A C10A -84.6(3) . . . . ?
C8A C9A C10A C11A -59.1(3) . . . . ?
C9A C10A C11A C12A 138.7(3) . . . . ?
C10A C11A C12A C13A 171.3(2) . . . . ?
C11A C12A C13A C14A -37.7(4) . . . . ?
C11A C12A C13A C18A 147.5(3) . . . . ?
C12A C13A C14A C15A -177.1(2) . . . . ?
C12A C13A C18A C1A -7.8(4) . . . . ?
C12A C13A C18A C17A 174.0(2) . . . . ?
C13A C14A C15A C16A 2.2(4) . . . . ?
C13A C14A C15A O5A -179.2(2) . . . . ?
C14A C13A C18A C1A 177.3(3) . . . . ?
C14A C13A C18A C17A -0.8(4) . . . . ?
C14A C15A C16A C17A 0.5(4) . . . . ?
C14A C15A O5A C20A -173.5(2) . . . . ?
C15A C16A C17A C18A -3.4(4) . . . . ?
C15A C16A C17A O6A 177.9(3) . . . . ?
C16A C15A O5A C20A 5.0(4) . . . . ?
C16A C17A C18A C1A -174.8(3) . . . . ?
C16A C17A C18A C13A 3.5(4) . . . . ?
C18A C1A O2A C3A -176.1(2) . . . . ?
C18A C13A C14A C15A -2.0(4) . . . . ?
C19A C3A C4A C5A 58.2(3) . . . . ?
C19A C3A O2A C1A 74.0(3) . . . . ?
O1A C1A C18A C13A 169.1(3) . . . . ?
O1A C1A C18A C17A -12.8(4) . . . . ?
O1A C1A O2A C3A 2.8(4) . . . . ?
O2A C1A C18A C13A -12.0(4) . . . . ?
O2A C1A C18A C17A 166.2(2) . . . . ?
O2A C3A C4A C5A -61.3(3) . . . . ?
O3A C7A C8A C9A -56.2(3) . . . . ?
O3A C7A C8A O4A 66.8(3) . . . . ?
O4A C8A C9A C10A 152.4(2) . . . . ?
O5A C15A C16A C17A -177.9(3) . . . . ?
O6A C17A C18A C1A 3.9(4) . . . . ?
O6A C17A C18A C13A -177.9(3) . . . . ?
